data_1560925
loop_
_publ_author_name
'Cramer, Alisha J.'
'Cole, Jacqueline M.'

_publ_section_title
;
 Host-guest prospects of neodymium and gadolinium ultraphosphate
 frameworks for nuclear waste storage: Multi-temperature topological
 analysis of nanoporous cages in RP5O14
;
_journal_name_full 'Journal of Solid State Chemistry'
_journal_page_first 250
_journal_page_last 257
_journal_paper_doi 10.1016/j.jssc.2018.07.020
_journal_volume 266
_journal_year 2018
_chemical_formula_sum 'Gd O14 P5'
_chemical_formula_weight 536.10
_space_group_IT_number 14
_space_group_name_Hall '-P 2ybc'
_space_group_name_H-M_alt 'P 1 21/c 1'
_symmetry_cell_setting monoclinic
_symmetry_space_group_name_H-M 'P 1 21/c 1'
_atom_sites_solution_hydrogens none
_atom_sites_solution_primary direct
_atom_sites_solution_secondary difmap
_audit_creation_method SHELXL-97
_cell_angle_alpha 90.00
_cell_angle_beta 90.00(3)
_cell_angle_gamma 90.00
_cell_formula_units_Z 4
_cell_length_a 8.7030(17)
_cell_length_b 8.9600(18)
_cell_length_c 13.010(3)
_cell_measurement_reflns_used 512
_cell_measurement_temperature 470(2)
_cell_measurement_theta_max 28.28
_cell_measurement_theta_min 2.0
_cell_volume 1014.5(4)
_computing_cell_refinement
;
Rigaku CrystalClear-SM Expert 2.0
;
_computing_data_collection 'Rigaku CrystalClear-SM Expert 2.0'
_computing_data_reduction
;
Rigaku CrystalClear-SM Expert 2.0
;
_computing_molecular_graphics
;
SHELXTL-PLUS (Sheldrick, 1995)
;
_computing_publication_material 'SHELXL-97 (Sheldrick, 1997)'
_computing_structure_refinement 'SHELXL-97 (Sheldrick, 1997)'
_computing_structure_solution 'SHELXS-97 (Sheldrick, 1990)'
_diffrn_ambient_temperature 470(2)
_diffrn_measured_fraction_theta_full 0.824
_diffrn_measured_fraction_theta_max 0.824
_diffrn_measurement_device_type 'Rigaku Saturn 724+ CCD'
_diffrn_measurement_method '\w scans'
_diffrn_radiation_monochromator graphite
_diffrn_radiation_source 'fine-focus sealed tube'
_diffrn_radiation_type MoK\a
_diffrn_radiation_wavelength 0.71073
_diffrn_reflns_av_R_equivalents 0.0343
_diffrn_reflns_av_sigmaI/netI 0.0219
_diffrn_reflns_limit_h_max 6
_diffrn_reflns_limit_h_min -11
_diffrn_reflns_limit_k_max 12
_diffrn_reflns_limit_k_min -6
_diffrn_reflns_limit_l_max 17
_diffrn_reflns_limit_l_min -17
_diffrn_reflns_number 4152
_diffrn_reflns_theta_full 30.64
_diffrn_reflns_theta_max 30.64
_diffrn_reflns_theta_min 1.57
_diffrn_standards_decay_% 0
_diffrn_standards_interval_count 0
_diffrn_standards_interval_time 0
_diffrn_standards_number 0
_exptl_absorpt_coefficient_mu 7.414
_exptl_absorpt_correction_T_max 0.105
_exptl_absorpt_correction_T_min 0.069
_exptl_absorpt_correction_type empirical
_exptl_absorpt_process_details
;
T. Higashi, ABSCOR, empirical absorption correction
;
_exptl_crystal_colour colourless
_exptl_crystal_density_diffrn 3.510
_exptl_crystal_density_method 'not measured'
_exptl_crystal_description block
_exptl_crystal_F_000 1004
_exptl_crystal_size_max 0.4
_exptl_crystal_size_mid 0.4
_exptl_crystal_size_min 0.3
_refine_diff_density_max 1.515
_refine_diff_density_min -1.252
_refine_diff_density_rms 0.190
_refine_ls_extinction_coef 0.0154(7)
_refine_ls_extinction_expression Fc^*^=kFc[1+0.001xFc^2^\l^3^/sin(2\q)]^-1/4^
_refine_ls_extinction_method SHELXL
_refine_ls_goodness_of_fit_ref 1.111
_refine_ls_hydrogen_treatment none
_refine_ls_matrix_type full
_refine_ls_number_parameters 183
_refine_ls_number_reflns 2585
_refine_ls_number_restraints 0
_refine_ls_restrained_S_all 1.111
_refine_ls_R_factor_all 0.0258
_refine_ls_R_factor_gt 0.0254
_refine_ls_shift/su_max 0.019
_refine_ls_shift/su_mean 0.004
_refine_ls_structure_factor_coef Fsqd
_refine_ls_weighting_details 'calc w=1/[\s^2^(Fo^2^)+(0.0442P)^2^+1.1494P] where P=(Fo^2^+2Fc^2^)/3'
_refine_ls_weighting_scheme calc
_refine_ls_wR_factor_gt 0.0684
_refine_ls_wR_factor_ref 0.0688
_reflns_number_gt 2534
_reflns_number_total 2585
_reflns_threshold_expression >2sigma(I)
_cod_data_source_file 2gd470d2-2bmono.cif
_cod_data_source_block 2gd470d2-2b
_cod_original_cell_volume 1014.5(3)
_cod_original_sg_symbol_H-M P2(1)/c
_cod_database_code 1560925

loop_
_symmetry_equiv_pos_as_xyz
'x, y, z'
'-x, y+1/2, -z+1/2'
'-x, -y, -z'
'x, -y-1/2, z-1/2'

loop_
_atom_site_label
_atom_site_type_symbol
_atom_site_fract_x
_atom_site_fract_y
_atom_site_fract_z
_atom_site_U_iso_or_equiv
_atom_site_adp_type
_atom_site_occupancy
_atom_site_symmetry_multiplicity
_atom_site_calc_flag
_atom_site_refinement_flags
_atom_site_disorder_assembly
_atom_site_disorder_group
Gd1 Gd 0.222992(17) 0.189819(15) 0.50023(3) 0.01052(9) Uani 1 1 d . . .
P1 P -0.2630(4) 0.45027(15) 0.33456(12) 0.0110(5) Uani 1 1 d . . .
P2 P -0.2637(4) 0.45168(16) 0.66427(13) 0.0116(5) Uani 1 1 d . . .
P3 P -0.18507(10) 0.24504(8) 0.49929(16) 0.01116(15) Uani 1 1 d . . .
P4 P 0.0011(3) 0.4993(3) 0.20192(6) 0.01226(16) Uani 1 1 d . . .
P5 P 0.4979(3) 0.0006(2) 0.32752(6) 0.01070(16) Uani 1 1 d . . .
O1 O -0.0310(4) 0.3118(3) 0.5039(5) 0.0188(6) Uani 1 1 d . . .
O2 O -0.2903(12) 0.3113(4) 0.5931(4) 0.0184(13) Uani 1 1 d . . .
O3 O -0.2795(14) 0.3135(5) 0.4045(4) 0.0200(11) Uani 1 1 d . . .
O4 O 0.2778(11) 0.4054(4) 0.3845(4) 0.0250(12) Uani 1 1 d . . .
O5 O 0.4138(7) 0.1144(5) 0.3841(4) 0.0165(10) Uani 1 1 d . . .
O6 O 0.2667(11) 0.4036(5) 0.6099(4) 0.0241(12) Uani 1 1 d . . .
O7 O -0.2088(4) 0.0827(3) 0.5036(4) 0.0252(7) Uani 1 1 d . . .
O8 O 0.0880(7) 0.3835(6) 0.1502(4) 0.0213(12) Uani 1 1 d . . .
O9 O -0.3806(7) 0.0784(5) 0.7512(3) 0.0149(10) Uani 1 1 d . . .
O10 O -0.1106(9) 0.4116(7) 0.7209(5) 0.0391(18) Uani 1 1 d . . .
O11 O -0.3951(10) 0.4134(7) 0.7458(5) 0.0336(15) Uani 1 1 d . . .
O12 O -0.1088(7) 0.4160(6) 0.2825(4) 0.0184(11) Uani 1 1 d . . .
O13 O 0.0863(9) 0.1178(6) 0.3532(4) 0.0256(14) Uani 1 1 d . . .
O14 O 0.4241(8) 0.1245(6) 0.6190(5) 0.0231(12) Uani 1 1 d . . .

loop_
_atom_site_aniso_label
_atom_site_aniso_U_11
_atom_site_aniso_U_22
_atom_site_aniso_U_33
_atom_site_aniso_U_23
_atom_site_aniso_U_13
_atom_site_aniso_U_12
Gd1 0.00959(13) 0.01022(11) 0.01174(11) -0.00005(11) 0.0008(6) 0.00011(4)
P1 0.0122(14) 0.0121(6) 0.0087(6) -0.0011(5) -0.0030(9) -0.0026(7)
P2 0.0087(13) 0.0114(6) 0.0148(7) -0.0010(5) -0.0008(9) 0.0029(7)
P3 0.0113(3) 0.0094(3) 0.0129(3) 0.0008(6) -0.0027(10) 0.0009(3)
P4 0.0092(4) 0.0160(3) 0.0115(3) 0.0062(7) -0.0010(11) 0.0001(3)
P5 0.0071(4) 0.0135(3) 0.0116(3) -0.0040(7) 0.0009(11) -0.0001(3)
O1 0.0120(13) 0.0205(12) 0.0239(15) 0.0057(18) -0.007(3) 0.0009(8)
O2 0.014(3) 0.0206(18) 0.020(2) -0.0204(14) 0.001(3) -0.009(2)
O3 0.014(3) 0.031(2) 0.015(2) -0.0065(14) -0.007(3) -0.002(2)
O4 0.026(3) 0.0125(16) 0.036(3) 0.0183(17) 0.008(3) 0.008(2)
O5 0.013(2) 0.0198(19) 0.017(2) -0.0040(15) 0.0063(19) -0.0001(18)
O6 0.030(3) 0.0199(18) 0.022(2) -0.0032(17) -0.003(2) -0.004(3)
O7 0.0309(16) 0.0108(11) 0.0339(18) 0.0070(18) 0.012(4) 0.0001(10)
O8 0.009(3) 0.021(2) 0.034(3) -0.0084(19) 0.009(2) 0.002(2)
O9 0.022(3) 0.0116(17) 0.0108(18) 0.0063(13) -0.0132(16) -0.0042(17)
O10 0.030(4) 0.026(3) 0.061(4) -0.006(3) -0.031(4) 0.001(3)
O11 0.029(3) 0.026(2) 0.046(4) -0.013(2) 0.021(3) -0.009(2)
O12 0.015(3) 0.021(2) 0.020(2) 0.0133(17) 0.003(2) 0.009(2)
O13 0.037(4) 0.030(2) 0.010(2) -0.0047(17) -0.002(2) -0.004(3)
O14 0.016(2) 0.020(2) 0.034(3) 0.0038(18) -0.012(2) 0.002(2)

loop_
_atom_type_symbol
_atom_type_description
_atom_type_scat_dispersion_real
_atom_type_scat_dispersion_imag
_atom_type_scat_source
O O 0.0106 0.0060 'International Tables Vol C Tables 4.2.6.8 and 6.1.1.4'
P P 0.1023 0.0942 'International Tables Vol C Tables 4.2.6.8 and 6.1.1.4'
Gd Gd -0.1653 3.9035 'International Tables Vol C Tables 4.2.6.8 and 6.1.1.4'

loop_
_geom_angle_atom_site_label_1
_geom_angle_atom_site_label_2
_geom_angle_atom_site_label_3
_geom_angle
_geom_angle_site_symmetry_1
_geom_angle_site_symmetry_3
O13 Gd1 O5 75.8(2) . .
O13 Gd1 O8 110.12(11) . 4_566
O5 Gd1 O8 143.3(2) . 4_566
O13 Gd1 O14 145.7(2) . .
O5 Gd1 O14 80.13(11) . .
O8 Gd1 O14 76.4(2) 4_566 .
O13 Gd1 O6 141.2(2) . .
O5 Gd1 O6 119.8(2) . .
O8 Gd1 O6 79.2(2) 4_566 .
O14 Gd1 O6 72.5(2) . .
O13 Gd1 O7 71.53(18) . 3_556
O5 Gd1 O7 74.62(16) . 3_556
O8 Gd1 O7 73.43(17) 4_566 3_556
O14 Gd1 O7 78.87(17) . 3_556
O6 Gd1 O7 144.14(18) . 3_556
O13 Gd1 O1 71.5(2) . .
O5 Gd1 O1 140.8(2) . .
O8 Gd1 O1 70.29(19) 4_566 .
O14 Gd1 O1 138.3(2) . .
O6 Gd1 O1 77.2(2) . .
O7 Gd1 O1 113.44(10) 3_556 .
O13 Gd1 O4 79.5(2) . .
O5 Gd1 O4 72.5(2) . .
O8 Gd1 O4 143.72(19) 4_566 .
O14 Gd1 O4 115.9(2) . .
O6 Gd1 O4 73.33(13) . .
O7 Gd1 O4 140.39(18) 3_556 .
O1 Gd1 O4 80.8(2) . .
O6 P1 O9 118.7(4) 3_566 4_565
O6 P1 O3 114.3(3) 3_566 .
O9 P1 O3 103.1(4) 4_565 .
O6 P1 O12 114.0(4) 3_566 .
O9 P1 O12 104.0(3) 4_565 .
O3 P1 O12 100.6(5) . .
O4 P2 O10 119.1(5) 3_566 .
O4 P2 O2 116.1(3) 3_566 .
O10 P2 O2 102.6(4) . .
O4 P2 O11 115.1(4) 3_566 .
O10 P2 O11 104.3(4) . .
O2 P2 O11 96.5(4) . .
O1 P3 O7 122.00(17) . .
O1 P3 O3 110.1(4) . .
O7 P3 O3 109.6(3) . .
O1 P3 O2 109.4(4) . .
O7 P3 O2 104.6(3) . .
O3 P3 O2 98.5(2) . .
O8 P4 O13 123.58(17) . 2
O8 P4 O10 109.8(4) . 3_566
O13 P4 O10 104.5(3) 2 3_566
O8 P4 O12 106.4(3) . .
O13 P4 O12 110.0(4) 2 .
O10 P4 O12 100.2(2) 3_566 .
O5 P5 O14 121.49(19) . 3_656
O5 P5 O9 108.1(3) . 3_556
O14 P5 O9 104.8(3) 3_656 3_556
O5 P5 O11 106.8(3) . 4_665
O14 P5 O11 114.0(4) 3_656 4_665
O9 P5 O11 99.0(2) 3_556 4_665
P3 O1 Gd1 129.52(14) . .
P2 O2 P3 130.1(6) . .
P1 O3 P3 135.6(7) . .
P2 O4 Gd1 160.4(5) 3_566 .
P5 O5 Gd1 152.2(3) . .
P1 O6 Gd1 167.1(5) 3_566 .
P3 O7 Gd1 173.8(2) . 3_556
P4 O8 Gd1 147.1(3) . 4_565
P1 O9 P5 144.1(3) 4_566 3_556
P2 O10 P4 133.5(4) . 3_566
P2 O11 P5 138.6(4) . 4_466
P1 O12 P4 135.9(3) . .
P4 O13 Gd1 148.0(3) 2_545 .
P5 O14 Gd1 144.8(3) 3_656 .

loop_
_geom_bond_atom_site_label_1
_geom_bond_atom_site_label_2
_geom_bond_distance
_geom_bond_site_symmetry_2
Gd1 O13 2.343(6) .
Gd1 O5 2.345(5) .
Gd1 O8 2.370(5) 4_566
Gd1 O14 2.407(6) .
Gd1 O6 2.419(4) .
Gd1 O7 2.446(3) 3_556
Gd1 O1 2.467(3) .
Gd1 O4 2.495(4) .
P1 O6 1.496(5) 3_566
P1 O9 1.513(6) 4_565
P1 O3 1.533(5) .
P1 O12 1.534(7) .
P2 O4 1.435(4) 3_566
P2 O10 1.565(8) .
P2 O2 1.579(4) .
P2 O11 1.597(8) .
P3 O1 1.469(3) .
P3 O7 1.470(3) .
P3 O3 1.604(7) .
P3 O2 1.637(7) .
P4 O8 1.449(5) .
P4 O13 1.490(6) 2
P4 O10 1.598(7) 3_566
P4 O12 1.604(6) .
P5 O5 1.455(5) .
P5 O14 1.483(5) 3_656
P5 O9 1.610(6) 3_556
P5 O11 1.610(7) 4_665
O4 P2 1.435(4) 3_566
O6 P1 1.496(5) 3_566
O7 Gd1 2.446(3) 3_556
O8 Gd1 2.370(5) 4_565
O9 P1 1.513(6) 4_566
O9 P5 1.610(6) 3_556
O10 P4 1.598(7) 3_566
O11 P5 1.610(7) 4_466
O13 P4 1.490(6) 2_545
O14 P5 1.483(5) 3_656

_cod_database_fobs_code 1560925
